data_7108644
loop_
_publ_author_name
'Bishnu P. Biswal'
'Tamas Panda'
'Rahul Banerjee'

_publ_section_title
;
 Solution mediated phase transformation (RHO to SOD) in porous
 Co-imidazolate based zeolitic frameworks with high water stability
;
_journal_name_full Chem.Commun.
_journal_page_first 11868
_journal_paper_doi 10.1039/c2cc36651g
_journal_volume 48
_journal_year 2012
_chemical_formula_moiety C6H4CoN6O4
_chemical_formula_sum 'C6 H4 Co N6 O4'
_chemical_formula_weight 283.08
_chemical_name_systematic
;
?
;
_space_group_IT_number 229
_symmetry_cell_setting cubic
_symmetry_space_group_name_Hall '-I 4 2 3'
_symmetry_space_group_name_H-M 'I m -3 m'
_atom_sites_solution_hydrogens geom
_atom_sites_solution_primary direct
_atom_sites_solution_secondary difmap
_cell_angle_alpha 90.00
_cell_angle_beta 90.00
_cell_angle_gamma 90.00
_cell_formula_units_Z 48
_cell_length_a 29.0302(5)
_cell_length_b 29.0302(5)
_cell_length_c 29.0302(5)
_cell_measurement_reflns_used 2308
_cell_measurement_temperature 293(2)
_cell_measurement_theta_max 71.42
_cell_measurement_theta_min 3.73
_cell_volume 24465.3(7)
_computing_cell_refinement 'Bruker SMART'
_computing_data_collection 'Bruker SMART'
_computing_data_reduction 'Bruker SAINT'
_computing_molecular_graphics 'Bruker SHELXTL'
_computing_publication_material 'Bruker SHELXTL'
_computing_structure_refinement 'Bruker SHELXTL'
_computing_structure_solution 'Bruker SHELXTL'
_diffrn_ambient_temperature 293(2)
_diffrn_measured_fraction_theta_full 0.977
_diffrn_measured_fraction_theta_max 0.977
_diffrn_radiation_monochromator graphite
_diffrn_radiation_source 'fine-focus sealed tube'
_diffrn_radiation_type CuK\a
_diffrn_radiation_wavelength 1.54184
_diffrn_reflns_av_R_equivalents 0.0702
_diffrn_reflns_av_sigmaI/netI 0.0857
_diffrn_reflns_limit_h_max 35
_diffrn_reflns_limit_h_min -19
_diffrn_reflns_limit_k_max 35
_diffrn_reflns_limit_k_min -19
_diffrn_reflns_limit_l_max 35
_diffrn_reflns_limit_l_min -11
_diffrn_reflns_number 8985
_diffrn_reflns_theta_full 71.42
_diffrn_reflns_theta_max 71.42
_diffrn_reflns_theta_min 3.73
_exptl_absorpt_coefficient_mu 6.709
_exptl_absorpt_correction_T_max 0.447
_exptl_absorpt_correction_T_min 0.344
_exptl_absorpt_correction_type multi-scan
_exptl_absorpt_process_details 'Blessing, Acta Cryst. (1995) A51 33-58'
_exptl_crystal_colour pink
_exptl_crystal_density_diffrn 0.922
_exptl_crystal_density_method 'not measured'
_exptl_crystal_description dodecahedron
_exptl_crystal_F_000 6768
_exptl_crystal_size_max 0.28
_exptl_crystal_size_mid 0.15
_exptl_crystal_size_min 0.12
_refine_diff_density_max 0.580
_refine_diff_density_min -0.379
_refine_diff_density_rms 0.082
_refine_ls_extinction_method none
_refine_ls_goodness_of_fit_ref 0.871
_refine_ls_hydrogen_treatment constr
_refine_ls_matrix_type full
_refine_ls_number_parameters 80
_refine_ls_number_reflns 2308
_refine_ls_number_restraints 0
_refine_ls_restrained_S_all 0.871
_refine_ls_R_factor_all 0.1648
_refine_ls_R_factor_gt 0.0875
_refine_ls_shift/su_max 0.000
_refine_ls_shift/su_mean 0.000
_refine_ls_structure_factor_coef Fsqd
_refine_ls_weighting_details 'calc w=1/[\s^2^(Fo^2^)+(0.1368P)^2^+0.0000P] where P=(Fo^2^+2Fc^2^)/3'
_refine_ls_weighting_scheme calc
_refine_ls_wR_factor_gt 0.2338
_refine_ls_wR_factor_ref 0.2688
_reflns_number_gt 1225
_reflns_number_total 2308
_reflns_threshold_expression >2sigma(I)
_cod_data_source_file c2cc36651g.txt
_cod_data_source_block CoNIM_RHO_squeeze
_cod_original_sg_symbol_H-M Im-3m
_cod_database_code 7108644

loop_
_symmetry_equiv_pos_as_xyz
'x, y, z'
'-y, x, z'
'-x, -y, z'
'y, -x, z'
'x, -y, -z'
'y, x, -z'
'-x, y, -z'
'-y, -x, -z'
'z, x, y'
'-x, z, y'
'-z, -x, y'
'x, -z, y'
'z, -x, -y'
'x, z, -y'
'-z, x, -y'
'-x, -z, -y'
'y, z, x'
'-z, -y, -x'
'-z, y, x'
'z, y, -x'
'z, -y, x'
'y, -z, -x'
'-y, -z, x'
'-y, z, -x'
'x+1/2, y+1/2, z+1/2'
'-y+1/2, x+1/2, z+1/2'
'-x+1/2, -y+1/2, z+1/2'
'y+1/2, -x+1/2, z+1/2'
'x+1/2, -y+1/2, -z+1/2'
'y+1/2, x+1/2, -z+1/2'
'-x+1/2, y+1/2, -z+1/2'
'-y+1/2, -x+1/2, -z+1/2'
'z+1/2, x+1/2, y+1/2'
'-x+1/2, z+1/2, y+1/2'
'-z+1/2, -x+1/2, y+1/2'
'x+1/2, -z+1/2, y+1/2'
'z+1/2, -x+1/2, -y+1/2'
'x+1/2, z+1/2, -y+1/2'
'-z+1/2, x+1/2, -y+1/2'
'-x+1/2, -z+1/2, -y+1/2'
'y+1/2, z+1/2, x+1/2'
'-z+1/2, -y+1/2, -x+1/2'
'-z+1/2, y+1/2, x+1/2'
'z+1/2, y+1/2, -x+1/2'
'z+1/2, -y+1/2, x+1/2'
'y+1/2, -z+1/2, -x+1/2'
'-y+1/2, -z+1/2, x+1/2'
'-y+1/2, z+1/2, -x+1/2'
'-x, -y, -z'
'y, -x, -z'
'x, y, -z'
'-y, x, -z'
'-x, y, z'
'-y, -x, z'
'x, -y, z'
'y, x, z'
'-z, -x, -y'
'x, -z, -y'
'z, x, -y'
'-x, z, -y'
'-z, x, y'
'-x, -z, y'
'z, -x, y'
'x, z, y'
'-y, -z, -x'
'z, y, x'
'z, -y, -x'
'-z, -y, x'
'-z, y, -x'
'-y, z, x'
'y, z, -x'
'y, -z, x'
'-x+1/2, -y+1/2, -z+1/2'
'y+1/2, -x+1/2, -z+1/2'
'x+1/2, y+1/2, -z+1/2'
'-y+1/2, x+1/2, -z+1/2'
'-x+1/2, y+1/2, z+1/2'
'-y+1/2, -x+1/2, z+1/2'
'x+1/2, -y+1/2, z+1/2'
'y+1/2, x+1/2, z+1/2'
'-z+1/2, -x+1/2, -y+1/2'
'x+1/2, -z+1/2, -y+1/2'
'z+1/2, x+1/2, -y+1/2'
'-x+1/2, z+1/2, -y+1/2'
'-z+1/2, x+1/2, y+1/2'
'-x+1/2, -z+1/2, y+1/2'
'z+1/2, -x+1/2, y+1/2'
'x+1/2, z+1/2, y+1/2'
'-y+1/2, -z+1/2, -x+1/2'
'z+1/2, y+1/2, x+1/2'
'z+1/2, -y+1/2, -x+1/2'
'-z+1/2, -y+1/2, x+1/2'
'-z+1/2, y+1/2, -x+1/2'
'-y+1/2, z+1/2, x+1/2'
'y+1/2, z+1/2, -x+1/2'
'y+1/2, -z+1/2, x+1/2'

loop_
_atom_site_label
_atom_site_type_symbol
_atom_site_fract_x
_atom_site_fract_y
_atom_site_fract_z
_atom_site_U_iso_or_equiv
_atom_site_adp_type
_atom_site_occupancy
_atom_site_symmetry_multiplicity
_atom_site_calc_flag
_atom_site_refinement_flags
C1 C 0.6153(3) 0.8189(2) 0.1811(2) 0.066(2) Uani 1 2 d S
C2 C 0.6600(2) 0.8738(2) 0.1607(2) 0.093(2) Uani 1 1 d .
H2 H 0.6772 0.9009 0.1597 0.111 Uiso 1 1 calc R
C3 C 0.6062(3) 1.0000 0.2493(5) 0.093(4) Uani 1 2 d S
C4 C 0.6064(2) 0.9749(2) 0.1793(2) 0.105(3) Uani 1 1 d .
H4 H 0.6069 0.9553 0.1540 0.126 Uiso 1 1 calc R
Co1 Co 0.60503(3) 0.89497(3) 0.2500 0.0800(7) Uani 1 2 d S
N1 N 0.6308(2) 0.8613(2) 0.1960(3) 0.1145(16) Uani 1 1 d .
N2 N 0.5862(3) 0.79146(19) 0.20854(19) 0.076(2) Uani 1 2 d S
N3 N 0.60542(18) 0.9635(2) 0.2231(3) 0.1145(16) Uani 1 1 d .
N4 N 0.6078(4) 1.0000 0.2992(6) 0.165(6) Uani 1 2 d S
O1 O 0.6048(2) 0.9627(2) 0.3177(3) 0.149(3) Uani 1 1 d .
O2 O 0.57420(18) 0.75384(14) 0.19425(17) 0.1018(18) Uani 1 1 d .

loop_
_atom_site_aniso_label
_atom_site_aniso_U_11
_atom_site_aniso_U_22
_atom_site_aniso_U_33
_atom_site_aniso_U_23
_atom_site_aniso_U_13
_atom_site_aniso_U_12
C1 0.047(5) 0.076(4) 0.076(4) 0.028(6) -0.007(3) 0.007(3)
C2 0.062(4) 0.096(5) 0.121(6) -0.012(5) 0.004(4) -0.007(4)
C3 0.110(9) 0.033(5) 0.136(10) 0.000 -0.049(9) 0.000
C4 0.100(5) 0.156(8) 0.060(4) 0.040(4) 0.009(4) -0.024(4)
Co1 0.0834(8) 0.0834(8) 0.0732(11) -0.0034(6) -0.0034(6) 0.0068(9)
N1 0.082(3) 0.074(3) 0.188(5) -0.013(3) -0.010(3) -0.009(3)
N2 0.088(6) 0.070(3) 0.070(3) 0.012(5) 0.005(3) -0.005(3)
N3 0.082(3) 0.074(3) 0.188(5) -0.013(3) -0.010(3) -0.009(3)
N4 0.052(6) 0.26(2) 0.184(16) 0.000 0.027(8) 0.000
O1 0.175(6) 0.096(5) 0.177(7) 0.007(4) 0.003(5) -0.032(4)
O2 0.136(4) 0.063(3) 0.107(4) -0.009(3) 0.017(3) -0.013(3)

loop_
_atom_type_symbol
_atom_type_description
_atom_type_scat_dispersion_real
_atom_type_scat_dispersion_imag
_atom_type_scat_source
C C 0.0181 0.0091 'International Tables Vol C Tables 4.2.6.8 and 6.1.1.4'
H H 0.0000 0.0000 'International Tables Vol C Tables 4.2.6.8 and 6.1.1.4'
Co Co -2.3653 3.6143 'International Tables Vol C Tables 4.2.6.8 and 6.1.1.4'
N N 0.0311 0.0180 'International Tables Vol C Tables 4.2.6.8 and 6.1.1.4'
O O 0.0492 0.0322 'International Tables Vol C Tables 4.2.6.8 and 6.1.1.4'

loop_
_geom_angle_atom_site_label_1
_geom_angle_atom_site_label_2
_geom_angle_atom_site_label_3
_geom_angle
_geom_angle_site_symmetry_1
_geom_angle_site_symmetry_3
N1 C1 N1 116.7(9) 58_566 .
N1 C1 N2 121.6(5) 58_566 .
N1 C1 N2 121.6(5) . .
N1 C2 C2 109.9(4) . 58_566
N1 C2 H2 125.1 . .
C2 C2 H2 125.1 58_566 .
N3 C3 N3 108.6(12) . 55_575
N3 C3 N4 125.7(6) . .
N3 C3 N4 125.7(6) 55_575 .
N3 C4 C4 104.5(4) . 55_575
N3 C4 H4 127.7 . .
C4 C4 H4 127.7 55_575 .
N1 Co1 N1 104.5(4) . 32_665
N1 Co1 N3 129.4(2) . 32_665
N1 Co1 N3 99.6(3) 32_665 32_665
N1 Co1 N3 99.6(3) . .
N1 Co1 N3 129.4(2) 32_665 .
N3 Co1 N3 98.2(3) 32_665 .
C2 N1 C1 101.7(7) . .
C2 N1 Co1 133.4(5) . .
C1 N1 Co1 124.0(5) . .
O2 N2 O2 121.8(9) . 58_566
O2 N2 C1 119.1(4) . .
O2 N2 C1 119.1(4) 58_566 .
C3 N3 C4 111.1(8) . .
C3 N3 Co1 122.9(7) . .
C4 N3 Co1 125.9(6) . .
O1 N4 O1 126.5(18) 55_575 .
O1 N4 C3 116.2(9) 55_575 .
O1 N4 C3 116.2(9) . .

loop_
_geom_bond_atom_site_label_1
_geom_bond_atom_site_label_2
_geom_bond_distance
_geom_bond_site_symmetry_2
C1 N1 1.382(6) 58_566
C1 N1 1.382(6) .
C1 N2 1.406(10) .
C2 N1 1.379(8) .
C2 C2 1.417(12) 58_566
C2 H2 0.9300 .
C3 N3 1.304(9) .
C3 N3 1.304(9) 55_575
C3 N4 1.449(17) .
C4 N3 1.314(8) .
C4 C4 1.459(14) 55_575
C4 H4 0.9300 .
Co1 N1 1.993(7) .
Co1 N1 1.993(7) 32_665
Co1 N3 2.137(6) 32_665
Co1 N3 2.137(6) .
N2 O2 1.219(5) .
N2 O2 1.219(5) 58_566
N4 O1 1.212(8) 55_575
N4 O1 1.212(8) .

loop_
_geom_torsion_atom_site_label_1
_geom_torsion_atom_site_label_2
_geom_torsion_atom_site_label_3
_geom_torsion_atom_site_label_4
_geom_torsion
_geom_torsion_site_symmetry_1
_geom_torsion_site_symmetry_4
C2 C2 N1 C1 1.2(6) 58_566 .
C2 C2 N1 Co1 -168.3(4) 58_566 .
N1 C1 N1 C2 -2.2(10) 58_566 .
N2 C1 N1 C2 175.8(7) . .
N1 C1 N1 Co1 168.6(3) 58_566 .
N2 C1 N1 Co1 -13.3(10) . .
N1 Co1 N1 C2 -107.4(7) 32_665 .
N3 Co1 N1 C2 136.8(6) 32_665 .
N3 Co1 N1 C2 27.7(7) . .
N1 Co1 N1 C1 85.0(6) 32_665 .
N3 Co1 N1 C1 -30.8(8) 32_665 .
N3 Co1 N1 C1 -139.9(6) . .
N1 C1 N2 O2 -0.6(12) 58_566 .
N1 C1 N2 O2 -178.6(7) . .
N1 C1 N2 O2 178.6(7) 58_566 58_566
N1 C1 N2 O2 0.6(12) . 58_566
N3 C3 N3 C4 3.1(12) 55_575 .
N4 C3 N3 C4 -176.7(10) . .
N3 C3 N3 Co1 -178.9(3) 55_575 .
N4 C3 N3 Co1 1.3(14) . .
C4 C4 N3 C3 -1.9(7) 55_575 .
C4 C4 N3 Co1 -179.8(3) 55_575 .
N1 Co1 N3 C3 -156.5(7) . .
N1 Co1 N3 C3 -38.6(8) 32_665 .
N3 Co1 N3 C3 71.0(7) 32_665 .
N1 Co1 N3 C4 21.2(6) . .
N1 Co1 N3 C4 139.1(6) 32_665 .
N3 Co1 N3 C4 -111.2(6) 32_665 .
N3 C3 N4 O1 -174.5(9) . 55_575
N3 C3 N4 O1 5.7(18) 55_575 55_575
N3 C3 N4 O1 -5.7(18) . .
N3 C3 N4 O1 174.5(9) 55_575 .
